data_4100106
loop_
_publ_author_name
'Hideko Koshima'

_journal_name_full 'Journal of the American Chemical Society'
_journal_paper_doi 10.1021/ja044472f
_journal_year 2005
_chemical_formula_sum 'C17 H17 Cl N2 O2'
_chemical_formula_weight 316.79
_space_group_IT_number 19
_symmetry_cell_setting orthorhombic
_symmetry_Int_Tables_number 19
_symmetry_space_group_name_Hall 'P 2ac 2ab'
_symmetry_space_group_name_H-M 'P 21 21 21'
_cell_angle_alpha 90
_cell_angle_beta 90
_cell_angle_gamma 90
_cell_formula_units_Z 4
_cell_length_a 15.141(2)
_cell_length_b 16.700(4)
_cell_length_c 6.269(1)
_cell_measurement_reflns_used 25
_cell_measurement_temperature 296.2
_cell_volume 1585.2(5)
_cod_original_formula_sum 'C17 H17 Cl N2 O2 '
_cod_database_code 4100106

loop_
_symmetry_equiv_pos_as_xyz
x,y,z
1/2-x,-y,1/2+z
1/2+x,1/2-y,-z
-x,1/2+y,1/2-z

loop_
_atom_site_label
_atom_site_type_symbol
_atom_site_fract_x
_atom_site_fract_y
_atom_site_fract_z
_atom_site_U_iso_or_equiv
_atom_site_adp_type
_atom_site_occupancy
_atom_site_calc_flag
_atom_site_refinement_flags
_atom_site_disorder_assembly
_atom_site_disorder_group
Cl(1) Cl 0.62422(9) 0.48037(6) 0.3410(3) 0.1167(4) Uani 1.00 d . . .
O(1) O 0.6838(2) 0.0869(1) 0.1805(3) 0.0723(6) Uani 1.00 d . . .
O(2) O 0.7343(2) 0.1349(1) -0.1207(4) 0.0846(7) Uani 1.00 d . . .
N(1) N 0.8576(2) 0.1732(2) 0.5676(4) 0.0680(6) Uani 1.00 d . . .
N(2) N 0.8271(1) -0.0281(1) 0.0838(4) 0.0611(6) Uani 1.00 d . . .
C(1) C 0.6786(1) 0.2278(1) 0.1296(4) 0.0482(5) Uani 1.00 d . . .
C(2) C 0.6378(2) 0.2422(2) 0.3256(4) 0.0626(7) Uani 1.00 d . . .
C(3) C 0.6190(2) 0.3195(2) 0.3907(6) 0.0729(8) Uani 1.00 d . . .
C(4) C 0.6433(2) 0.3812(2) 0.2589(6) 0.0719(7) Uani 1.00 d . . .
C(5) C 0.6823(2) 0.3692(2) 0.0649(7) 0.0710(7) Uani 1.00 d . . .
C(6) C 0.6992(2) 0.2911(2) -0.0010(5) 0.0603(6) Uani 1.00 d . . .
C(7) C 0.6990(2) 0.1431(2) 0.0591(4) 0.0544(5) Uani 1.00 d . . .
C(8) C 0.8835(2) 0.1018(2) 0.4792(7) 0.0747(8) Uani 1.00 d . . .
C(9) C 0.9225(2) 0.1133(2) 0.2880(7) 0.0718(7) Uani 1.00 d . . .
C(10) C 0.9221(2) 0.1968(2) 0.2501(5) 0.0620(6) Uani 1.00 d . . .
C(11) C 0.9513(2) 0.2458(2) 0.0836(5) 0.0733(8) Uani 1.00 d . . .
C(12) C 0.9375(3) 0.3288(3) 0.1000(8) 0.092(1) Uani 1.00 d . . .
C(13) C 0.8969(2) 0.3598(2) 0.2715(8) 0.0862(10) Uani 1.00 d . . .
C(14) C 0.8679(2) 0.3154(2) 0.4407(7) 0.0757(8) Uani 1.00 d . . .
C(15) C 0.8806(2) 0.2328(2) 0.4276(5) 0.0577(6) Uani 1.00 d . . .
C(16) C 0.9609(3) 0.0499(3) 0.144(1) 0.130(2) Uani 1.00 d . . .
C(17) C 0.9219(2) -0.0169(4) 0.105(1) 0.152(2) Uani 1.00 d . . .
H(1N) H 0.8289 0.1802 0.7011 0.0817 Uiso 1.00 calc . . .
H(2) H 0.6228 0.1985 0.4151 0.0749 Uiso 1.00 calc . . .
H(2N') H 0.8067 -0.0608 0.1974 0.0733 Uiso 1.00 calc . . .
H(2N") H 0.8145 -0.0533 -0.0486 0.0733 Uiso 1.00 calc . . .
H(2N) H 0.7983 0.0224 0.0893 0.0733 Uiso 1.00 calc . . .
H(3) H 0.5901 0.3296 0.5226 0.0874 Uiso 1.00 calc . . .
H(5) H 0.6975 0.4134 -0.0232 0.0854 Uiso 1.00 calc . . .
H(6) H 0.7251 0.2816 -0.1365 0.0723 Uiso 1.00 calc . . .
H(8) H 0.8751 0.0509 0.5441 0.0896 Uiso 1.00 calc . . .
H(11) H 0.9797 0.2236 -0.0377 0.0882 Uiso 1.00 calc . . .
H(12) H 0.9571 0.3631 -0.0110 0.1098 Uiso 1.00 calc . . .
H(13) H 0.8879 0.4161 0.2760 0.1037 Uiso 1.00 calc . . .
H(14) H 0.8404 0.3395 0.5609 0.0907 Uiso 1.00 calc . . .
H(16a) H 1.0165 0.0361 0.2038 0.1558 Uiso 1.00 calc . . .
H(16b) H 0.9698 0.0751 0.0096 0.1558 Uiso 1.00 calc . . .
H(17a) H 0.9461 -0.0343 -0.0278 0.1846 Uiso 1.00 calc . . .
H(17b) H 0.9398 -0.0518 0.2148 0.1846 Uiso 1.00 calc . . .
